data_1532851
loop_
_publ_author_name
'Martucci, A.'
'Alberti, A.'
'Guzman-Castillo, M.L.'
'di Renzo, F.'
'Fajula, F.'

_publ_section_title
;
 Crystal structure of zeolite omega, the synthetic counterpart of the
 natural zeolite mazzite
;
_journal_name_full 'Microporous and Mesoporous Materials'
_journal_page_first 33
_journal_page_last 42
_journal_volume 63
_journal_year 2003
_chemical_formula_sum 'C7.76 H73.2 Al8.4 N1.94 Na6.04 O96.96 Si27.6'
_chemical_name_systematic
;
(Na6.04 (H2 O)24.96) (N (C H3)4)1.94 (Al8.4 Si27.6 O72)
;
_space_group_IT_number 194
_symmetry_space_group_name_Hall '-P 6c 2c'
_symmetry_space_group_name_H-M 'P 63/m m c'
_cell_angle_alpha 90
_cell_angle_beta 90
_cell_angle_gamma 120
_cell_formula_units_Z 1
_cell_length_a 18.215
_cell_length_b 18.215
_cell_length_c 7.634
_cell_volume 2193.518
_citation_journal_id_ASTM MIMMFJ
_cod_data_source_file Martucci_MIMMFJ_2003_856.cif
_cod_data_source_block C7.76H73.2Al8.4N1.94Na6.04O96.96Si27.6
_cod_database_code 1532851

loop_
_symmetry_equiv_pos_as_xyz
x,y,z
x-y,x,z+1/2
-y,x-y,z
-x,-y,z+1/2
-x+y,-x,z
y,-x+y,z+1/2
-y,-x,-z+1/2
x-y,-y,-z
x,x-y,-z+1/2
y,x,-z
-x+y,y,-z+1/2
-x,-x+y,-z
-x,-y,-z
-x+y,-x,-z-1/2
y,-x+y,-z
x,y,-z-1/2
x-y,x,-z
-y,x-y,-z-1/2
y,x,z-1/2
-x+y,y,z
-x,-x+y,z-1/2
-y,-x,z
x-y,-y,z-1/2
x,x-y,z

loop_
_atom_site_label
_atom_site_type_symbol
_atom_site_fract_x
_atom_site_fract_y
_atom_site_fract_z
_atom_site_occupancy
_atom_site_U_iso_or_equiv
Si1 Si+4 0.1569 0.4889 0.25 0.7667 0.0
O5 O-2 0.1566 0.3132 -0.0083 1 0.0
O8 O-2 0.542 0.389 0.25 0.22 0.0
O1 O-2 0.2574 0.5148 0.25 1 0.0
O2 O-2 0.4197 0.8394 0.25 1 0.0
O7 O-2 0.5336 0.0672 0.25 0.83 0.0
Al2 Al+3 0.3549 0.0932 0.0447 0.2333 0.0
Si2 Si+4 0.3549 0.0932 0.0447 0.7667 0.0
Na1 Na+1 0.5 0 0 0.86 0.0
O9 O-2 -0.0095 0.1234 0.0962 0.57 0.0
C2 C+4 0.3333 0.6667 -0.05 0.48 0.0
C1 C+4 0.2892 0.5784 0.843 0.487 0.0
O6 O-2 0.2716 0 0 1 0.0
O10 O-2 0.0871 0.1742 0.25 0.61 0.0
Al1 Al+3 0.1569 0.4889 0.25 0.2333 0.0
O3 O-2 0.3862 0.1019 0.25 1 0.0
N1 N-3 0.3333 0.6667 0.75 0.97 0.0
O4 O-2 0.4367 0.1075 -0.0724 1 0.0
Na2 Na+1 0 0 0.195 0.22 0.0
